data_4075841
loop_
_publ_author_name
'Kelly, Roy A.'
'Scott, Natalie M.'
'D\'iez-Gonz\'alez, Silvia'
'Stevens, Edwin D.'
'Nolan, Steven P.'

_publ_section_title
;
 Simple Synthesis of CpNi(NHC)Cl Complexes (Cp = Cyclopentadienyl; NHC =
 N-Heterocyclic Carbene)
;
_journal_issue 14
_journal_name_full Organometallics
_journal_page_first 3442
_journal_paper_doi 10.1021/om0501879
_journal_volume 24
_journal_year 2005
_chemical_formula_sum 'C39 H49 Cl N2 Ni'
_chemical_formula_weight 639.96
_chemical_name_systematic
; 
 ? 
;
_space_group_IT_number 14
_symmetry_cell_setting monoclinic
_symmetry_space_group_name_Hall '-P 2ybc'
_symmetry_space_group_name_H-M 'P 1 21/c 1'
_atom_sites_solution_hydrogens geom
_atom_sites_solution_primary direct
_atom_sites_solution_secondary difmap
_audit_creation_method SHELXL-97
_cell_angle_alpha 90.00
_cell_angle_beta 92.9820(10)
_cell_angle_gamma 90.00
_cell_formula_units_Z 4
_cell_length_a 18.4334(7)
_cell_length_b 13.3687(5)
_cell_length_c 14.2661(6)
_cell_measurement_reflns_used 41496
_cell_measurement_temperature 150(2)
_cell_measurement_theta_max 30.554
_cell_measurement_theta_min 2.089
_cell_volume 3510.8(2)
_computing_cell_refinement 'Bruker SMART'
_computing_data_collection 'Bruker SMART'
_computing_data_reduction 'Bruker SAINT'
_computing_molecular_graphics 'Bruker SHELXTL'
_computing_publication_material 'Bruker SHELXTL'
_computing_structure_refinement 'SHELXL-97 (Sheldrick, 1997)'
_computing_structure_solution 'SHELXS-97 (Sheldrick, 1990)'
_diffrn_ambient_temperature 150(2)
_diffrn_measured_fraction_theta_full 1.000
_diffrn_measured_fraction_theta_max 1.000
_diffrn_measurement_device_type 'CCD area detector'
_diffrn_measurement_method 'phi and omega scans'
_diffrn_radiation_monochromator graphite
_diffrn_radiation_source 'fine-focus sealed tube'
_diffrn_radiation_type MoK\a
_diffrn_radiation_wavelength 0.71073
_diffrn_reflns_av_R_equivalents 0.0312
_diffrn_reflns_av_sigmaI/netI 0.0201
_diffrn_reflns_limit_h_max 23
_diffrn_reflns_limit_h_min -23
_diffrn_reflns_limit_k_max 17
_diffrn_reflns_limit_k_min -17
_diffrn_reflns_limit_l_max 18
_diffrn_reflns_limit_l_min -18
_diffrn_reflns_number 46920
_diffrn_reflns_theta_full 27.50
_diffrn_reflns_theta_max 27.50
_diffrn_reflns_theta_min 2.09
_exptl_absorpt_coefficient_mu 0.657
_exptl_absorpt_correction_T_max 1.000000
_exptl_absorpt_correction_T_min 0.874066
_exptl_absorpt_correction_type empirical
_exptl_crystal_colour red
_exptl_crystal_density_diffrn 1.211
_exptl_crystal_density_meas 0
_exptl_crystal_density_method 'not measured'
_exptl_crystal_description plate
_exptl_crystal_F_000 1368
_exptl_crystal_size_max 0.50
_exptl_crystal_size_mid 0.30
_exptl_crystal_size_min 0.15
_refine_diff_density_max 0.331
_refine_diff_density_min -0.307
_refine_diff_density_rms 0.042
_refine_ls_extinction_coef 0.0006(2)
_refine_ls_extinction_expression Fc^*^=kFc[1+0.001xFc^2^\l^3^/sin(2\q)]^-1/4^
_refine_ls_extinction_method SHELXL
_refine_ls_goodness_of_fit_ref 1.011
_refine_ls_hydrogen_treatment mixed
_refine_ls_matrix_type full
_refine_ls_number_parameters 463
_refine_ls_number_reflns 8069
_refine_ls_number_restraints 609
_refine_ls_restrained_S_all 1.003
_refine_ls_R_factor_all 0.0350
_refine_ls_R_factor_gt 0.0276
_refine_ls_shift/su_max 0.001
_refine_ls_shift/su_mean 0.000
_refine_ls_structure_factor_coef Fsqd
_refine_ls_weighting_details 'calc w=1/[\s^2^(Fo^2^)+(0.0406P)^2^+1.1790P] where P=(Fo^2^+2Fc^2^)/3'
_refine_ls_weighting_scheme calc
_refine_ls_wR_factor_gt 0.0731
_refine_ls_wR_factor_ref 0.0763
_reflns_number_gt 6988
_reflns_number_total 8069
_reflns_threshold_expression >2sigma(I)
_cod_data_source_file om0501879si20050314_040215.cif
_cod_data_source_block nol205
_cod_depositor_comments
;
The following automatic conversions were performed:

'_symmetry_cell_setting' value 'Monoclinic' changed to 'monoclinic'
according to /home/saulius/struct/CIF-dictionaries/cif_core.dic
dictionary named 'cif_core.dic' version 2.4.1 from 2010-06-29.

Automatic conversion script
Id: cif_fix_values 1715 2011-07-08 13:25:40Z adriana 
;
_cod_original_sg_symbol_H-M P2(1)/c
_cod_database_code 4075841

loop_
_symmetry_equiv_pos_as_xyz
'x, y, z'
'-x, y+1/2, -z+1/2'
'-x, -y, -z'
'x, -y-1/2, z-1/2'

loop_
_atom_site_label
_atom_site_type_symbol
_atom_site_fract_x
_atom_site_fract_y
_atom_site_fract_z
_atom_site_U_iso_or_equiv
_atom_site_adp_type
_atom_site_occupancy
_atom_site_symmetry_multiplicity
_atom_site_calc_flag
_atom_site_refinement_flags
_atom_site_disorder_assembly
_atom_site_disorder_group
Ni1 Ni 0.179781(8) 0.435248(11) 0.373961(10) 0.01981(6) Uani 1 1 d U . .
Cl1 Cl 0.256750(19) 0.33612(2) 0.45001(2) 0.03058(8) Uani 1 1 d U . .
N1 N 0.26746(5) 0.48355(7) 0.21611(7) 0.01764(19) Uani 1 1 d U . .
C1 C 0.22313(6) 0.41865(8) 0.25897(8) 0.0165(2) Uani 1 1 d U . .
N2 N 0.22483(5) 0.33467(7) 0.20493(6) 0.01664(19) Uani 1 1 d U . .
C2 C 0.29701(7) 0.44032(9) 0.13821(8) 0.0218(2) Uani 1 1 d U . .
H2 H 0.3300 0.4708 0.0979 0.026 Uiso 1 1 calc R . .
C3 C 0.27000(6) 0.34700(9) 0.13081(8) 0.0210(2) Uani 1 1 d U . .
H3 H 0.2799 0.2990 0.0841 0.025 Uiso 1 1 calc R . .
C4 C 0.27713(7) 0.58815(9) 0.24052(8) 0.0206(2) Uani 1 1 d U . .
C5 C 0.32813(7) 0.61434(10) 0.31261(9) 0.0266(3) Uani 1 1 d U . .
C6 C 0.33630(9) 0.71623(11) 0.33239(11) 0.0388(3) Uani 1 1 d U . .
H6 H 0.3701 0.7369 0.3811 0.047 Uiso 1 1 calc R . .
C7 C 0.29617(10) 0.78731(11) 0.28257(12) 0.0455(4) Uani 1 1 d U . .
H7 H 0.3029 0.8561 0.2971 0.055 Uiso 1 1 calc R . .
C8 C 0.24638(9) 0.75941(11) 0.21180(11) 0.0387(3) Uani 1 1 d U . .
H8 H 0.2194 0.8094 0.1780 0.046 Uiso 1 1 calc R . .
C9 C 0.23508(7) 0.65873(10) 0.18914(9) 0.0264(3) Uani 1 1 d U . .
C10 C 0.17946(8) 0.62976(11) 0.11136(10) 0.0312(3) Uani 1 1 d U . .
H10 H 0.1691 0.5567 0.1177 0.037 Uiso 1 1 calc R . .
C11 C 0.10755(9) 0.68640(14) 0.11784(12) 0.0445(4) Uani 1 1 d U . .
H11A H 0.0916 0.6826 0.1822 0.067 Uiso 1 1 calc R . .
H11B H 0.0706 0.6562 0.0748 0.067 Uiso 1 1 calc R . .
H11C H 0.1145 0.7566 0.1007 0.067 Uiso 1 1 calc R . .
C12 C 0.20974(10) 0.64682(15) 0.01464(11) 0.0460(4) Uani 1 1 d U . .
H12A H 0.2222 0.7176 0.0077 0.069 Uiso 1 1 calc R . .
H12B H 0.1731 0.6279 -0.0343 0.069 Uiso 1 1 calc R . .
H12C H 0.2534 0.6059 0.0087 0.069 Uiso 1 1 calc R . .
C13 C 0.37553(8) 0.53888(11) 0.36624(10) 0.0331(3) Uani 1 1 d U . .
H13 H 0.3576 0.4703 0.3493 0.040 Uiso 1 1 calc R . .
C14 C 0.45382(9) 0.54799(15) 0.33721(15) 0.0547(5) Uani 1 1 d U . .
H14A H 0.4555 0.5359 0.2696 0.082 Uiso 1 1 calc R . .
H14B H 0.4841 0.4985 0.3715 0.082 Uiso 1 1 calc R . .
H14C H 0.4720 0.6154 0.3519 0.082 Uiso 1 1 calc R . .
C15 C 0.37178(11) 0.55199(14) 0.47261(12) 0.0502(4) Uani 1 1 d U . .
H15A H 0.3918 0.6174 0.4911 0.075 Uiso 1 1 calc R . .
H15B H 0.4000 0.4990 0.5050 0.075 Uiso 1 1 calc R . .
H15C H 0.3211 0.5479 0.4897 0.075 Uiso 1 1 calc R . .
C16 C 0.18018(6) 0.24687(8) 0.21598(8) 0.0184(2) Uani 1 1 d U . .
C17 C 0.21185(7) 0.15989(9) 0.25377(8) 0.0223(2) Uani 1 1 d U . .
C18 C 0.16652(8) 0.07699(10) 0.26278(10) 0.0316(3) Uani 1 1 d U . .
H18 H 0.1861 0.0166 0.2885 0.038 Uiso 1 1 calc R . .
C19 C 0.09384(9) 0.08136(11) 0.23493(11) 0.0353(3) Uani 1 1 d U . .
H19 H 0.0638 0.0246 0.2429 0.042 Uiso 1 1 calc R . .
C20 C 0.06437(7) 0.16772(10) 0.19550(10) 0.0296(3) Uani 1 1 d U . .
H20 H 0.0143 0.1693 0.1761 0.035 Uiso 1 1 calc R . .
C21 C 0.10689(7) 0.25242(9) 0.18374(8) 0.0220(2) Uani 1 1 d U . .
C22 C 0.07613(7) 0.34336(10) 0.13141(10) 0.0294(3) Uani 1 1 d U . .
H22 H 0.1018 0.4039 0.1575 0.035 Uiso 1 1 calc R . .
C23 C 0.09086(9) 0.33657(13) 0.02651(11) 0.0425(4) Uani 1 1 d U . .
H23A H 0.1430 0.3269 0.0193 0.064 Uiso 1 1 calc R . .
H23B H 0.0751 0.3986 -0.0050 0.064 Uiso 1 1 calc R . .
H23C H 0.0639 0.2799 -0.0016 0.064 Uiso 1 1 calc R . .
C24 C -0.00529(8) 0.35797(13) 0.14248(12) 0.0424(4) Uani 1 1 d U . .
H24A H -0.0323 0.3038 0.1102 0.064 Uiso 1 1 calc R . .
H24B H -0.0205 0.4223 0.1151 0.064 Uiso 1 1 calc R . .
H24C H -0.0152 0.3572 0.2093 0.064 Uiso 1 1 calc R . .
C25 C 0.29244(7) 0.15149(10) 0.28079(9) 0.0271(3) Uani 1 1 d U . .
H25 H 0.3126 0.2206 0.2881 0.033 Uiso 1 1 calc R . .
C26 C 0.33203(9) 0.09878(13) 0.20251(11) 0.0395(3) Uani 1 1 d U . .
H26A H 0.3134 0.0304 0.1947 0.059 Uiso 1 1 calc R . .
H26B H 0.3842 0.0966 0.2193 0.059 Uiso 1 1 calc R . .
H26C H 0.3237 0.1357 0.1436 0.059 Uiso 1 1 calc R . .
C27 C 0.30677(9) 0.09580(11) 0.37372(10) 0.0363(3) Uani 1 1 d U . .
H27A H 0.2780 0.1262 0.4221 0.054 Uiso 1 1 calc R . .
H27B H 0.3585 0.1001 0.3928 0.054 Uiso 1 1 calc R . .
H27C H 0.2929 0.0254 0.3657 0.054 Uiso 1 1 calc R . .
C28 C 0.09286(8) 0.52268(11) 0.33403(10) 0.0346(3) Uani 1 1 d U . .
H28 H 0.0821 0.5309 0.2686 0.041 Uiso 1 1 calc R . .
C29 C 0.13947(9) 0.58638(11) 0.39189(11) 0.0377(3) Uani 1 1 d U . .
H29 H 0.1615 0.6469 0.3732 0.045 Uiso 1 1 calc R . .
C30 C 0.14613(10) 0.54295(12) 0.47964(11) 0.0427(4) Uani 1 1 d U . .
H30 H 0.1749 0.5675 0.5319 0.051 Uiso 1 1 calc R . .
C31 C 0.10217(10) 0.45434(12) 0.47829(11) 0.0432(4) Uani 1 1 d U . .
H31 H 0.0986 0.4089 0.5291 0.052 Uiso 1 1 calc R . .
C32 C 0.06561(8) 0.44540(12) 0.39099(12) 0.0389(3) Uani 1 1 d U . .
H32 H 0.0296 0.3973 0.3730 0.047 Uiso 1 1 calc R . .
C33 C 0.4684(2) 0.3288(3) 0.0893(3) 0.0719(14) Uani 0.498(4) 1 d PDU A 1
H33 H 0.4372 0.3225 0.1400 0.086 Uiso 0.498(4) 1 calc PR A 1
C34 C 0.5264(2) 0.3948(3) 0.0953(4) 0.0578(12) Uani 0.498(4) 1 d PDU A 1
H34 H 0.5351 0.4342 0.1502 0.069 Uiso 0.498(4) 1 calc PR A 1
C35 C 0.5708(2) 0.4033(3) 0.0228(3) 0.0433(9) Uani 0.498(4) 1 d PDU A 1
H35 H 0.6107 0.4483 0.0268 0.052 Uiso 0.498(4) 1 calc PR A 1
C36 C 0.5577(2) 0.3460(3) -0.0573(4) 0.0381(10) Uani 0.498(4) 1 d PDU A 1
H36 H 0.5892 0.3525 -0.1076 0.046 Uiso 0.498(4) 1 calc PR A 1
C37 C 0.50060(18) 0.2800(2) -0.0662(3) 0.0494(10) Uani 0.498(4) 1 d PDU A 1
C38 C 0.4564(4) 0.2724(5) 0.0088(4) 0.0658(17) Uani 0.498(4) 1 d PDU A 1
H38 H 0.4167 0.2271 0.0049 0.079 Uiso 0.498(4) 1 calc PR A 1
C39 C 0.4873(3) 0.2194(3) -0.1529(4) 0.088(2) Uani 0.498(4) 1 d PDU A 1
H39A H 0.5269 0.1712 -0.1585 0.132 Uiso 0.498(4) 1 calc PR A 1
H39B H 0.4850 0.2636 -0.2078 0.132 Uiso 0.498(4) 1 calc PR A 1
H39C H 0.4412 0.1834 -0.1496 0.132 Uiso 0.498(4) 1 calc PR A 1
C40 C 0.51020(16) 0.3499(2) 0.0419(3) 0.0421(9) Uani 0.502(4) 1 d PDU A 2
C41 C 0.5667(2) 0.3642(3) -0.0153(3) 0.0411(11) Uani 0.502(4) 1 d PDU A 2
H41 H 0.6047 0.4089 0.0041 0.049 Uiso 0.502(4) 1 calc PR A 2
C42 C 0.5700(2) 0.3160(3) -0.0994(3) 0.0520(10) Uani 0.502(4) 1 d PDU A 2
H42 H 0.6099 0.3273 -0.1376 0.062 Uiso 0.502(4) 1 calc PR A 2
C43 C 0.5156(2) 0.2513(3) -0.1285(3) 0.0599(11) Uani 0.502(4) 1 d PDU A 2
H43 H 0.5174 0.2179 -0.1871 0.072 Uiso 0.502(4) 1 calc PR A 2
C44 C 0.4575(2) 0.2348(3) -0.0714(4) 0.0693(13) Uani 0.502(4) 1 d PDU A 2
H44 H 0.4197 0.1899 -0.0909 0.083 Uiso 0.502(4) 1 calc PR A 2
C45 C 0.4551(4) 0.2848(4) 0.0144(4) 0.0593(17) Uani 0.502(4) 1 d PDU A 2
H45 H 0.4157 0.2740 0.0536 0.071 Uiso 0.502(4) 1 calc PR A 2
C46 C 0.5088(3) 0.4042(4) 0.1330(3) 0.0661(14) Uani 0.502(4) 1 d PDU A 2
H46A H 0.5507 0.3840 0.1737 0.099 Uiso 0.502(4) 1 calc PR A 2
H46B H 0.4639 0.3880 0.1635 0.099 Uiso 0.502(4) 1 calc PR A 2
H46C H 0.5109 0.4764 0.1216 0.099 Uiso 0.502(4) 1 calc PR A 2

loop_
_atom_site_aniso_label
_atom_site_aniso_U_11
_atom_site_aniso_U_22
_atom_site_aniso_U_33
_atom_site_aniso_U_23
_atom_site_aniso_U_13
_atom_site_aniso_U_12
Ni1 0.02555(9) 0.01821(9) 0.01584(8) -0.00034(5) 0.00281(6) 0.00206(6)
Cl1 0.04114(19) 0.02724(16) 0.02269(15) 0.00509(12) -0.00469(13) 0.00569(13)
N1 0.0191(5) 0.0151(5) 0.0186(4) -0.0001(4) -0.0002(4) -0.0015(4)
C1 0.0169(5) 0.0159(5) 0.0164(5) 0.0007(4) -0.0025(4) 0.0010(4)
N2 0.0182(5) 0.0158(4) 0.0159(4) -0.0008(3) 0.0009(4) -0.0015(4)
C2 0.0231(6) 0.0222(6) 0.0206(6) 0.0002(4) 0.0052(4) -0.0026(5)
C3 0.0226(6) 0.0214(6) 0.0193(5) -0.0017(4) 0.0045(4) -0.0006(4)
C4 0.0240(6) 0.0151(5) 0.0227(6) -0.0010(4) 0.0021(5) -0.0042(4)
C5 0.0298(6) 0.0229(6) 0.0268(6) -0.0025(5) -0.0016(5) -0.0069(5)
C6 0.0509(9) 0.0262(7) 0.0383(8) -0.0077(6) -0.0065(7) -0.0123(6)
C7 0.0674(11) 0.0181(7) 0.0506(9) -0.0062(6) -0.0006(8) -0.0080(7)
C8 0.0526(9) 0.0192(6) 0.0441(8) 0.0045(6) -0.0007(7) 0.0017(6)
C9 0.0314(7) 0.0204(6) 0.0273(6) 0.0028(5) 0.0018(5) -0.0001(5)
C10 0.0327(7) 0.0294(7) 0.0305(7) 0.0070(5) -0.0056(5) 0.0029(6)
C11 0.0368(8) 0.0506(10) 0.0456(9) 0.0154(8) -0.0022(7) 0.0088(7)
C12 0.0484(9) 0.0594(11) 0.0298(8) 0.0048(7) -0.0023(7) 0.0113(8)
C13 0.0325(7) 0.0308(7) 0.0345(7) 0.0010(6) -0.0129(6) -0.0071(6)
C14 0.0333(9) 0.0604(12) 0.0692(13) 0.0056(9) -0.0094(8) -0.0003(8)
C15 0.0639(11) 0.0498(10) 0.0346(8) 0.0046(7) -0.0186(8) -0.0154(8)
C16 0.0223(6) 0.0163(5) 0.0168(5) -0.0020(4) 0.0035(4) -0.0037(4)
C17 0.0288(6) 0.0194(6) 0.0188(5) -0.0013(4) 0.0016(5) -0.0018(5)
C18 0.0428(8) 0.0208(6) 0.0311(7) 0.0055(5) 0.0003(6) -0.0061(6)
C19 0.0397(8) 0.0295(7) 0.0370(8) 0.0034(6) 0.0035(6) -0.0172(6)
C20 0.0243(6) 0.0325(7) 0.0321(7) -0.0027(5) 0.0032(5) -0.0092(5)
C21 0.0223(6) 0.0220(6) 0.0217(6) -0.0042(5) 0.0025(4) -0.0026(5)
C22 0.0248(6) 0.0242(6) 0.0384(7) -0.0030(5) -0.0060(5) -0.0001(5)
C23 0.0362(8) 0.0508(10) 0.0399(8) 0.0149(7) -0.0019(6) 0.0074(7)
C24 0.0306(8) 0.0478(9) 0.0483(9) -0.0095(7) -0.0035(7) 0.0117(7)
C25 0.0308(7) 0.0199(6) 0.0302(7) 0.0017(5) -0.0029(5) 0.0027(5)
C26 0.0393(8) 0.0419(8) 0.0377(8) 0.0036(7) 0.0058(6) 0.0126(7)
C27 0.0503(9) 0.0265(7) 0.0308(7) 0.0009(6) -0.0102(6) 0.0061(6)
C28 0.0315(7) 0.0391(8) 0.0337(7) 0.0008(6) 0.0071(6) 0.0170(6)
C29 0.0472(9) 0.0237(7) 0.0435(8) -0.0031(6) 0.0147(7) 0.0105(6)
C30 0.0589(10) 0.0379(8) 0.0319(7) -0.0136(6) 0.0078(7) 0.0108(7)
C31 0.0595(10) 0.0398(8) 0.0328(8) 0.0026(6) 0.0252(7) 0.0116(7)
C32 0.0303(7) 0.0403(8) 0.0477(9) -0.0031(7) 0.0168(6) 0.0041(6)
C33 0.0380(19) 0.101(3) 0.079(3) 0.046(2) 0.024(2) 0.033(2)
C34 0.066(3) 0.061(3) 0.047(3) 0.012(2) 0.009(2) 0.036(2)
C35 0.052(2) 0.033(2) 0.045(2) 0.0072(16) 0.0004(17) -0.0021(16)
C36 0.040(2) 0.035(2) 0.039(3) 0.0034(19) 0.003(2) -0.0078(15)
C37 0.046(2) 0.0317(17) 0.068(2) 0.0131(16) -0.0162(17) -0.0027(15)
C38 0.024(3) 0.070(3) 0.102(4) 0.050(3) -0.004(3) -0.001(3)
C39 0.102(4) 0.042(3) 0.114(4) -0.006(3) -0.055(4) -0.012(3)
C40 0.0368(17) 0.0451(18) 0.0440(19) 0.0190(15) -0.0027(14) 0.0133(13)
C41 0.043(2) 0.037(2) 0.043(3) 0.015(2) 0.001(2) -0.0064(18)
C42 0.060(2) 0.050(2) 0.046(2) 0.0142(18) 0.0070(19) -0.0024(18)
C43 0.070(3) 0.043(2) 0.065(3) -0.006(2) -0.017(2) 0.0105(19)
C44 0.043(2) 0.040(2) 0.122(4) 0.003(2) -0.025(2) -0.0016(17)
C45 0.029(3) 0.054(3) 0.096(4) 0.021(3) 0.009(3) 0.006(2)
C46 0.065(3) 0.080(3) 0.053(3) 0.004(2) -0.003(2) 0.031(3)

loop_
_atom_type_symbol
_atom_type_description
_atom_type_scat_dispersion_real
_atom_type_scat_dispersion_imag
_atom_type_scat_source
C C 0.0033 0.0016 'International Tables Vol C Tables 4.2.6.8 and 6.1.1.4'
H H 0.0000 0.0000 'International Tables Vol C Tables 4.2.6.8 and 6.1.1.4'
N N 0.0061 0.0033 'International Tables Vol C Tables 4.2.6.8 and 6.1.1.4'
Cl Cl 0.1484 0.1585 'International Tables Vol C Tables 4.2.6.8 and 6.1.1.4'
Ni Ni 0.3393 1.1124 'International Tables Vol C Tables 4.2.6.8 and 6.1.1.4'

loop_
_geom_angle_atom_site_label_1
_geom_angle_atom_site_label_2
_geom_angle_atom_site_label_3
_geom_angle
C1 Ni1 C28 100.82(5)
C1 Ni1 C31 163.07(6)
C28 Ni1 C31 65.22(6)
C1 Ni1 C32 125.06(6)
C28 Ni1 C32 39.74(6)
C31 Ni1 C32 38.01(7)
C1 Ni1 C29 112.15(5)
C28 Ni1 C29 39.79(6)
C31 Ni1 C29 63.93(6)
C32 Ni1 C29 65.31(6)
C1 Ni1 Cl1 93.86(3)
C28 Ni1 Cl1 164.82(4)
C31 Ni1 Cl1 99.65(5)
C32 Ni1 Cl1 126.85(5)
C29 Ni1 Cl1 136.21(5)
C1 Ni1 C30 145.72(6)
C28 Ni1 C30 64.57(6)
C31 Ni1 C30 38.67(7)
C32 Ni1 C30 64.23(7)
C29 Ni1 C30 36.80(6)
Cl1 Ni1 C30 104.81(5)
C1 N1 C2 111.37(10)
C1 N1 C4 125.24(10)
C2 N1 C4 123.04(10)
N1 C1 N2 103.85(9)
N1 C1 Ni1 127.72(8)
N2 C1 Ni1 128.00(8)
C1 N2 C3 111.41(9)
C1 N2 C16 125.21(9)
C3 N2 C16 123.10(9)
C3 C2 N1 106.85(10)
C2 C3 N2 106.52(10)
C5 C4 C9 123.14(11)
C5 C4 N1 119.12(11)
C9 C4 N1 117.73(11)
C6 C5 C4 116.92(13)
C6 C5 C13 119.58(12)
C4 C5 C13 123.46(11)
C7 C6 C5 121.22(14)
C6 C7 C8 120.64(13)
C7 C8 C9 121.00(14)
C8 C9 C4 117.08(12)
C8 C9 C10 120.05(12)
C4 C9 C10 122.87(11)
C9 C10 C12 110.84(12)
C9 C10 C11 112.47(13)
C12 C10 C11 109.71(12)
C5 C13 C14 109.77(13)
C5 C13 C15 111.66(13)
C14 C13 C15 110.58(14)
C17 C16 C21 123.05(11)
C17 C16 N2 119.25(10)
C21 C16 N2 117.63(10)
C16 C17 C18 117.10(12)
C16 C17 C25 122.89(11)
C18 C17 C25 119.96(12)
C19 C18 C17 121.09(13)
C18 C19 C20 120.53(12)
C19 C20 C21 121.08(13)
C20 C21 C16 117.06(12)
C20 C21 C22 120.76(11)
C16 C21 C22 122.01(11)
C21 C22 C24 113.20(12)
C21 C22 C23 110.52(11)
C24 C22 C23 109.38(12)
C17 C25 C27 112.20(12)
C17 C25 C26 110.15(11)
C27 C25 C26 109.83(11)
C32 C28 C29 108.67(14)
C32 C28 Ni1 73.73(9)
C29 C28 Ni1 75.06(8)
C30 C29 C28 107.08(14)
C30 C29 Ni1 72.58(9)
C28 C29 Ni1 65.15(8)
C29 C30 C31 108.17(15)
C29 C30 Ni1 70.62(8)
C31 C30 Ni1 68.24(8)
C32 C31 C30 109.27(14)
C32 C31 Ni1 71.09(8)
C30 C31 Ni1 73.10(9)
C31 C32 C28 106.28(15)
C31 C32 Ni1 70.89(9)
C28 C32 Ni1 66.53(8)
C38 C33 C34 119.2(5)
C35 C34 C33 120.0(5)
C34 C35 C36 119.8(5)
C37 C36 C35 122.0(5)
C36 C37 C38 117.1(5)
C36 C37 C39 121.2(4)
C38 C37 C39 121.7(5)
C37 C38 C33 121.9(7)
C41 C40 C45 119.4(5)
C41 C40 C46 120.0(4)
C45 C40 C46 120.7(4)
C42 C41 C40 121.8(5)
C41 C42 C43 119.9(5)
C42 C43 C44 119.5(5)
C43 C44 C45 119.7(5)
C40 C45 C44 119.7(6)

loop_
_geom_bond_atom_site_label_1
_geom_bond_atom_site_label_2
_geom_bond_distance
Ni1 C1 1.8748(11)
Ni1 C28 2.0403(14)
Ni1 C31 2.1328(15)
Ni1 C32 2.1353(15)
Ni1 C29 2.1725(14)
Ni1 Cl1 2.1876(3)
Ni1 C30 2.1973(14)
N1 C1 1.3590(15)
N1 C2 1.3888(15)
N1 C4 1.4498(14)
C1 N2 1.3632(14)
N2 C3 1.3895(15)
N2 C16 1.4469(14)
C2 C3 1.3453(17)
C4 C5 1.4012(17)
C4 C9 1.4034(18)
C5 C6 1.3977(19)
C5 C13 1.5155(19)
C6 C7 1.379(2)
C7 C8 1.380(2)
C8 C9 1.3973(19)
C9 C10 1.5212(19)
C10 C12 1.532(2)
C10 C11 1.534(2)
C13 C14 1.527(2)
C13 C15 1.533(2)
C16 C17 1.3967(17)
C16 C21 1.4062(17)
C17 C18 1.3980(18)
C17 C25 1.5194(18)
C18 C19 1.379(2)
C19 C20 1.383(2)
C20 C21 1.3922(17)
C21 C22 1.5208(18)
C22 C24 1.530(2)
C22 C23 1.537(2)
C25 C27 1.5315(18)
C25 C26 1.537(2)
C28 C32 1.422(2)
C28 C29 1.439(2)
C29 C30 1.380(2)
C30 C31 1.435(2)
C31 C32 1.390(2)
C33 C38 1.383(6)
C33 C34 1.386(6)
C34 C35 1.357(5)
C35 C36 1.386(4)
C36 C37 1.375(4)
C37 C38 1.382(6)
C37 C39 1.489(6)
C40 C41 1.370(4)
C40 C45 1.379(6)
C40 C46 1.490(5)
C41 C42 1.366(5)
C42 C43 1.373(5)
C43 C44 1.397(5)
C44 C45 1.397(6)

loop_
_geom_torsion_atom_site_label_1
_geom_torsion_atom_site_label_2
_geom_torsion_atom_site_label_3
_geom_torsion_atom_site_label_4
_geom_torsion
C2 N1 C1 N2 -1.02(12)
C4 N1 C1 N2 172.36(10)
C2 N1 C1 Ni1 171.85(8)
C4 N1 C1 Ni1 -14.76(16)
C28 Ni1 C1 N1 80.79(11)
C31 Ni1 C1 N1 113.9(2)
C32 Ni1 C1 N1 115.47(11)
C29 Ni1 C1 N1 40.85(12)
Cl1 Ni1 C1 N1 -103.11(10)
C30 Ni1 C1 N1 20.51(16)
C28 Ni1 C1 N2 -108.00(11)
C31 Ni1 C1 N2 -74.9(2)
C32 Ni1 C1 N2 -73.32(12)
C29 Ni1 C1 N2 -147.94(10)
Cl1 Ni1 C1 N2 68.10(10)
C30 Ni1 C1 N2 -168.28(11)
N1 C1 N2 C3 0.71(12)
Ni1 C1 N2 C3 -172.14(8)
N1 C1 N2 C16 -173.26(10)
Ni1 C1 N2 C16 13.89(16)
C1 N1 C2 C3 0.97(14)
C4 N1 C2 C3 -172.58(11)
N1 C2 C3 N2 -0.48(13)
C1 N2 C3 C2 -0.15(13)
C16 N2 C3 C2 173.98(11)
C1 N1 C4 C5 85.55(15)
C2 N1 C4 C5 -101.80(14)
C1 N1 C4 C9 -95.33(14)
C2 N1 C4 C9 77.32(15)
C9 C4 C5 C6 -0.1(2)
N1 C4 C5 C6 178.93(12)
C9 C4 C5 C13 -177.88(13)
N1 C4 C5 C13 1.19(19)
C4 C5 C6 C7 -0.4(2)
C13 C5 C6 C7 177.44(15)
C5 C6 C7 C8 0.3(3)
C6 C7 C8 C9 0.3(3)
C7 C8 C9 C4 -0.8(2)
C7 C8 C9 C10 179.51(15)
C5 C4 C9 C8 0.7(2)
N1 C4 C9 C8 -178.34(12)
C5 C4 C9 C10 -179.61(13)
N1 C4 C9 C10 1.31(19)
C8 C9 C10 C12 77.86(17)
C4 C9 C10 C12 -101.78(15)
C8 C9 C10 C11 -45.37(19)
C4 C9 C10 C11 134.99(14)
C6 C5 C13 C14 -69.74(18)
C4 C5 C13 C14 107.94(16)
C6 C5 C13 C15 53.25(19)
C4 C5 C13 C15 -129.06(14)
C1 N2 C16 C17 -106.89(13)
C3 N2 C16 C17 79.81(14)
C1 N2 C16 C21 75.93(14)
C3 N2 C16 C21 -97.37(13)
C21 C16 C17 C18 -2.79(18)
N2 C16 C17 C18 -179.81(11)
C21 C16 C17 C25 174.60(11)
N2 C16 C17 C25 -2.42(17)
C16 C17 C18 C19 0.3(2)
C25 C17 C18 C19 -177.15(13)
C17 C18 C19 C20 1.3(2)
C18 C19 C20 C21 -0.6(2)
C19 C20 C21 C16 -1.68(19)
C19 C20 C21 C22 173.70(13)
C17 C16 C21 C20 3.46(18)
N2 C16 C21 C20 -179.48(11)
C17 C16 C21 C22 -171.86(11)
N2 C16 C21 C22 5.20(17)
C20 C21 C22 C24 31.74(18)
C16 C21 C22 C24 -153.11(12)
C20 C21 C22 C23 -91.35(15)
C16 C21 C22 C23 83.80(15)
C16 C17 C25 C27 138.64(12)
C18 C17 C25 C27 -44.04(16)
C16 C17 C25 C26 -98.68(14)
C18 C17 C25 C26 78.64(15)
C1 Ni1 C28 C32 133.23(9)
C31 Ni1 C28 C32 -36.68(10)
C29 Ni1 C28 C32 -115.03(13)
Cl1 Ni1 C28 C32 -31.7(2)
C30 Ni1 C28 C32 -79.56(10)
C1 Ni1 C28 C29 -111.74(9)
C31 Ni1 C28 C29 78.35(10)
C32 Ni1 C28 C29 115.03(13)
Cl1 Ni1 C28 C29 83.3(2)
C30 Ni1 C28 C29 35.47(9)
C32 C28 C29 C30 5.84(16)
Ni1 C28 C29 C30 -60.82(11)
C32 C28 C29 Ni1 66.66(10)
C1 Ni1 C29 C30 -160.92(10)
C28 Ni1 C29 C30 118.99(14)
C31 Ni1 C29 C30 37.15(11)
C32 Ni1 C29 C30 79.38(11)
Cl1 Ni1 C29 C30 -38.93(13)
C1 Ni1 C29 C28 80.09(9)
C31 Ni1 C29 C28 -81.84(10)
C32 Ni1 C29 C28 -39.61(9)
Cl1 Ni1 C29 C28 -157.92(7)
C30 Ni1 C29 C28 -118.99(14)
C28 C29 C30 C31 -1.92(17)
Ni1 C29 C30 C31 -58.06(11)
C28 C29 C30 Ni1 56.13(10)
C1 Ni1 C30 C29 32.51(16)
C28 Ni1 C30 C29 -38.31(10)
C31 Ni1 C30 C29 -119.76(15)
C32 Ni1 C30 C29 -82.59(11)
Cl1 Ni1 C30 C29 153.27(9)
C1 Ni1 C30 C31 152.27(11)
C28 Ni1 C30 C31 81.45(11)
C32 Ni1 C30 C31 37.16(10)
C29 Ni1 C30 C31 119.76(15)
Cl1 Ni1 C30 C31 -86.97(10)
C29 C30 C31 C32 -2.75(18)
Ni1 C30 C31 C32 -62.29(11)
C29 C30 C31 Ni1 59.53(11)
C1 Ni1 C31 C32 2.1(2)
C28 Ni1 C31 C32 38.32(10)
C29 Ni1 C31 C32 82.58(11)
Cl1 Ni1 C31 C32 -140.37(9)
C30 Ni1 C31 C32 117.95(14)
C1 Ni1 C31 C30 -115.8(2)
C28 Ni1 C31 C30 -79.63(11)
C32 Ni1 C31 C30 -117.95(14)
C29 Ni1 C31 C30 -35.38(10)
Cl1 Ni1 C31 C30 101.68(9)
C30 C31 C32 C28 6.26(17)
Ni1 C31 C32 C28 -57.29(10)
C30 C31 C32 Ni1 63.55(11)
C29 C28 C32 C31 -7.44(16)
Ni1 C28 C32 C31 60.09(11)
C29 C28 C32 Ni1 -67.53(10)
C1 Ni1 C32 C31 -179.25(9)
C28 Ni1 C32 C31 -118.29(14)
C29 Ni1 C32 C31 -78.63(10)
Cl1 Ni1 C32 C31 51.79(11)
C30 Ni1 C32 C31 -37.80(10)
C1 Ni1 C32 C28 -60.96(11)
C31 Ni1 C32 C28 118.29(14)
C29 Ni1 C32 C28 39.66(9)
Cl1 Ni1 C32 C28 170.08(7)
C30 Ni1 C32 C28 80.49(10)
C38 C33 C34 C35 -0.2(2)
C33 C34 C35 C36 0.2(2)
C34 C35 C36 C37 0.1(2)
C35 C36 C37 C38 -0.4(2)
C35 C36 C37 C39 179.75(13)
C36 C37 C38 C33 0.4(2)
C39 C37 C38 C33 -179.72(13)
C34 C33 C38 C37 -0.1(2)
C45 C40 C41 C42 0.3(2)
C46 C40 C41 C42 -179.85(13)
C40 C41 C42 C43 0.1(2)
C41 C42 C43 C44 -0.4(2)
C42 C43 C44 C45 0.4(2)
C41 C40 C45 C44 -0.3(2)
C46 C40 C45 C44 179.82(13)
C43 C44 C45 C40 0.0(2)
